data_4131615
loop_
_publ_author_name
'Kuznetsov, Dmitry M.'
'Kutateladze, Andrei G.'

_publ_section_title
;
 Step-Economical Photoassisted Diversity-Oriented Synthesis: Sustaining
 Cascade Photoreactions in Oxalyl Anilides to Access Complex
 Polyheterocyclic Molecular Architectures.
;
_journal_issue 46
_journal_name_full 'Journal of the American Chemical Society'
_journal_page_first 16584
_journal_page_last 16590
_journal_paper_doi 10.1021/jacs.7b07598
_journal_volume 139
_journal_year 2017
_chemical_formula_moiety 'C24 H22 N2 O4'
_chemical_formula_sum 'C24 H22 N2 O4'
_chemical_formula_weight 402.44
_space_group_IT_number 9
_space_group_name_Hall 'C -2yc'
_space_group_name_H-M_alt 'C 1 c 1'
_symmetry_cell_setting monoclinic
_symmetry_space_group_name_H-M 'C 1 c 1'
_atom_sites_solution_hydrogens geom
_atom_sites_solution_primary direct
_atom_sites_solution_secondary difmap
_audit_creation_method SHELXL-97
_cell_angle_alpha 90.00
_cell_angle_beta 103.106(2)
_cell_angle_gamma 90.00
_cell_formula_units_Z 4
_cell_length_a 19.1625(6)
_cell_length_b 9.8346(2)
_cell_length_c 10.8530(3)
_cell_measurement_reflns_used 9786
_cell_measurement_temperature 296(2)
_cell_measurement_theta_max 27.11
_cell_measurement_theta_min 2.18
_cell_volume 1992.03(9)
_computing_cell_refinement 'Bruker SAINT'
_computing_data_collection 'Bruker APEX2'
_computing_data_reduction 'Bruker SAINT'
_computing_molecular_graphics 'Bruker SHELXTL'
_computing_publication_material 'Bruker SHELXTL'
_computing_structure_refinement 'SHELXL-97 (Sheldrick, 2008)'
_computing_structure_solution 'SHELXS-97 (Sheldrick, 2008)'
_diffrn_ambient_temperature 296(2)
_diffrn_detector_area_resol_mean 8.33
_diffrn_measured_fraction_theta_full 1.000
_diffrn_measured_fraction_theta_max 1.000
_diffrn_measurement_device_type 'Bruker D8 APEX II Diffractometer'
_diffrn_measurement_method '\f and \w scans'
_diffrn_radiation_monochromator graphite
_diffrn_radiation_source 'fine-focus sealed tube'
_diffrn_radiation_type MoK\a
_diffrn_radiation_wavelength 0.71073
_diffrn_reflns_av_R_equivalents 0.0221
_diffrn_reflns_av_sigmaI/netI 0.0093
_diffrn_reflns_limit_h_max 24
_diffrn_reflns_limit_h_min -24
_diffrn_reflns_limit_k_max 12
_diffrn_reflns_limit_k_min -12
_diffrn_reflns_limit_l_max 13
_diffrn_reflns_limit_l_min -13
_diffrn_reflns_number 63255
_diffrn_reflns_theta_full 27.10
_diffrn_reflns_theta_max 27.10
_diffrn_reflns_theta_min 2.18
_exptl_absorpt_coefficient_mu 0.092
_exptl_absorpt_correction_T_max 0.9881
_exptl_absorpt_correction_T_min 0.9554
_exptl_absorpt_correction_type multi-scan
_exptl_absorpt_process_details
;
Krause, L.; Herbst-Irmer, R.; Sheldrick, G. M.; Stalke, D. (2015). J. Appl.
Cryst. 48, 3-10.
;
_exptl_crystal_colour colourless
_exptl_crystal_density_diffrn 1.342
_exptl_crystal_density_method 'not measured'
_exptl_crystal_description Triangle
_exptl_crystal_F_000 848
_exptl_crystal_size_max 0.50
_exptl_crystal_size_mid 0.28
_exptl_crystal_size_min 0.13
_refine_diff_density_max 0.161
_refine_diff_density_min -0.137
_refine_diff_density_rms 0.027
_refine_ls_abs_structure_details 'Flack H D (1983), Acta Cryst. A39, 876-881'
_refine_ls_abs_structure_Flack 0.4(6)
_refine_ls_extinction_method none
_refine_ls_goodness_of_fit_ref 0.997
_refine_ls_matrix_type full
_refine_ls_number_parameters 274
_refine_ls_number_reflns 4406
_refine_ls_number_restraints 2
_refine_ls_restrained_S_all 0.996
_refine_ls_R_factor_all 0.0306
_refine_ls_R_factor_gt 0.0292
_refine_ls_shift/su_max 0.000
_refine_ls_shift/su_mean 0.000
_refine_ls_structure_factor_coef Fsqd
_refine_ls_weighting_details 'calc w=1/[\s^2^(Fo^2^)+(0.0608P)^2^+0.2691P] where P=(Fo^2^+2Fc^2^)/3'
_refine_ls_weighting_scheme calc
_refine_ls_wR_factor_gt 0.0821
_refine_ls_wR_factor_ref 0.0838
_reflns_number_gt 4241
_reflns_number_total 4406
_reflns_threshold_expression >2sigma(I)
_cod_data_source_file ja7b07598_si_005.cif
_cod_data_source_block dmk36650p_frac07
_cod_depositor_comments
;
The following automatic conversions were performed:

data item '_symmetry_cell_setting' value 'Monoclinic' was changed to
'monoclinic' in accordance with the
/home/saulius/struct/COD-crude-data/automatic-downloads/DataCite-retrospective/ACS/depositions/lib/dictionaries/cif_core.dic
dictionary named 'cif_core.dic' version 2.4.2 last updated on
2011-04-26.

Automatic conversion script
Id: cif_fix_values 6909 2019-04-08 15:41:33Z antanas 
;
_cod_original_sg_symbol_H-M 'Cc   '
_cod_database_code 4131615

loop_
_symmetry_equiv_pos_as_xyz
'x, y, z'
'x, -y, z+1/2'
'x+1/2, y+1/2, z'
'x+1/2, -y+1/2, z+1/2'

loop_
_atom_site_label
_atom_site_type_symbol
_atom_site_fract_x
_atom_site_fract_y
_atom_site_fract_z
_atom_site_U_iso_or_equiv
_atom_site_adp_type
_atom_site_occupancy
_atom_site_symmetry_multiplicity
_atom_site_calc_flag
_atom_site_refinement_flags
O1 O 0.55450(6) -0.22744(9) 0.46755(9) 0.0462(2) Uani 1 1 d .
O2 O 0.47819(7) 0.37006(9) 0.42734(10) 0.0525(3) Uani 1 1 d .
H2 H 0.4692 0.4173 0.3635 0.079 Uiso 1 1 calc R
O3 O 0.62133(6) 0.46181(10) 0.77745(10) 0.0555(3) Uani 1 1 d .
O4 O 0.46359(7) 0.42818(11) 0.74481(10) 0.0573(3) Uani 1 1 d .
N1 N 0.48852(6) 0.22991(11) 0.65053(9) 0.0336(2) Uani 1 1 d .
N2 N 0.60319(6) 0.28612(10) 0.63196(10) 0.0375(2) Uani 1 1 d .
C1 C 0.28050(8) 0.11742(19) 0.46983(17) 0.0554(4) Uani 1 1 d .
H1 H 0.2346 0.0905 0.4286 0.067 Uiso 1 1 calc R
C2 C 0.29952(8) 0.11891(19) 0.60017(16) 0.0545(4) Uani 1 1 d .
H2A H 0.2662 0.0936 0.6464 0.065 Uiso 1 1 calc R
C3 C 0.36798(8) 0.15797(16) 0.66306(13) 0.0449(3) Uani 1 1 d .
H3A H 0.3809 0.1601 0.7510 0.054 Uiso 1 1 calc R
C4 C 0.41637(6) 0.19356(12) 0.59166(11) 0.0337(2) Uani 1 1 d .
C5 C 0.54777(6) 0.17987(11) 0.59862(10) 0.0306(2) Uani 1 1 d .
C6 C 0.66246(7) 0.18629(13) 0.67526(12) 0.0381(3) Uani 1 1 d .
H6 H 0.6896 0.2070 0.7611 0.046 Uiso 1 1 calc R
C7 C 0.71143(7) 0.16801(14) 0.58610(13) 0.0422(3) Uani 1 1 d .
C8 C 0.76089(9) 0.06267(18) 0.60716(17) 0.0563(4) Uani 1 1 d .
H8 H 0.7623 0.0036 0.6746 0.068 Uiso 1 1 calc R
C9 C 0.80820(9) 0.0441(2) 0.5293(2) 0.0671(5) Uani 1 1 d .
H9 H 0.8407 -0.0275 0.5437 0.081 Uiso 1 1 calc R
C10 C 0.80683(11) 0.1326(2) 0.4300(2) 0.0708(5) Uani 1 1 d .
H10 H 0.8389 0.1219 0.3780 0.085 Uiso 1 1 calc R
C11 C 0.75766(13) 0.2365(3) 0.4087(2) 0.0767(6) Uani 1 1 d .
H11 H 0.7565 0.2956 0.3413 0.092 Uiso 1 1 calc R
C12 C 0.70977(10) 0.25492(19) 0.48570(18) 0.0578(4) Uani 1 1 d .
H12 H 0.6767 0.3255 0.4698 0.069 Uiso 1 1 calc R
C13 C 0.60239(6) 0.07656(12) 0.67653(11) 0.0329(2) Uani 1 1 d .
H13 H 0.5943 0.0701 0.7623 0.040 Uiso 1 1 calc R
C14 C 0.60551(7) -0.06258(12) 0.62515(12) 0.0361(2) Uani 1 1 d .
H14 H 0.6393 -0.1240 0.6680 0.043 Uiso 1 1 calc R
C15 C 0.56075(7) -0.10032(12) 0.51915(12) 0.0344(2) Uani 1 1 d .
C16 C 0.59160(11) -0.33404(15) 0.54356(17) 0.0574(4) Uani 1 1 d .
H16A H 0.6422 -0.3176 0.5596 0.086 Uiso 1 1 calc R
H16B H 0.5808 -0.4191 0.5000 0.086 Uiso 1 1 calc R
H16C H 0.5769 -0.3374 0.6224 0.086 Uiso 1 1 calc R
C17 C 0.50595(7) -0.00849(12) 0.44042(11) 0.0341(2) Uani 1 1 d .
H17A H 0.4601 -0.0251 0.4614 0.041 Uiso 1 1 calc R
H17B H 0.5010 -0.0318 0.3520 0.041 Uiso 1 1 calc R
C18 C 0.52343(6) 0.14344(11) 0.45752(10) 0.0308(2) Uani 1 1 d .
H18 H 0.5629 0.1636 0.4166 0.037 Uiso 1 1 calc R
C19 C 0.45834(7) 0.23248(12) 0.39457(11) 0.0360(3) Uani 1 1 d .
C20 C 0.39835(7) 0.19511(12) 0.45923(11) 0.0355(3) Uani 1 1 d .
C21 C 0.32943(8) 0.15576(15) 0.39998(13) 0.0451(3) Uani 1 1 d .
H21 H 0.3159 0.1551 0.3121 0.054 Uiso 1 1 calc R
C22 C 0.43884(9) 0.21416(15) 0.25153(12) 0.0471(3) Uani 1 1 d .
H22A H 0.4003 0.2745 0.2152 0.071 Uiso 1 1 calc R
H22B H 0.4242 0.1219 0.2316 0.071 Uiso 1 1 calc R
H22C H 0.4798 0.2346 0.2176 0.071 Uiso 1 1 calc R
C23 C 0.58378(8) 0.37881(12) 0.71223(12) 0.0416(3) Uani 1 1 d .
C24 C 0.50433(8) 0.35416(13) 0.70631(12) 0.0404(3) Uani 1 1 d .

loop_
_atom_site_aniso_label
_atom_site_aniso_U_11
_atom_site_aniso_U_22
_atom_site_aniso_U_33
_atom_site_aniso_U_23
_atom_site_aniso_U_13
_atom_site_aniso_U_12
O1 0.0616(6) 0.0270(4) 0.0470(5) -0.0042(4) 0.0058(4) 0.0060(4)
O2 0.0867(8) 0.0277(4) 0.0380(5) 0.0063(4) 0.0036(5) -0.0020(5)
O3 0.0682(7) 0.0346(5) 0.0529(6) -0.0084(4) -0.0088(5) -0.0067(5)
O4 0.0659(7) 0.0464(5) 0.0537(6) -0.0195(5) 0.0010(5) 0.0169(5)
N1 0.0382(5) 0.0326(5) 0.0280(4) -0.0034(4) 0.0031(4) 0.0060(4)
N2 0.0420(5) 0.0305(5) 0.0365(5) -0.0015(4) 0.0014(4) -0.0047(4)
C1 0.0339(6) 0.0679(10) 0.0596(8) -0.0044(8) 0.0005(6) 0.0056(7)
C2 0.0375(7) 0.0714(11) 0.0561(9) 0.0045(8) 0.0135(6) 0.0068(7)
C3 0.0425(7) 0.0536(8) 0.0389(6) 0.0019(6) 0.0099(5) 0.0119(6)
C4 0.0359(6) 0.0314(5) 0.0320(6) -0.0019(4) 0.0038(4) 0.0092(4)
C5 0.0357(6) 0.0265(5) 0.0284(5) -0.0003(4) 0.0044(4) -0.0013(4)
C6 0.0375(6) 0.0364(6) 0.0367(6) -0.0009(5) 0.0010(5) -0.0043(5)
C7 0.0355(6) 0.0440(7) 0.0449(7) -0.0025(5) 0.0044(5) -0.0092(5)
C8 0.0473(8) 0.0593(9) 0.0612(9) 0.0076(7) 0.0102(7) 0.0050(7)
C9 0.0492(9) 0.0710(11) 0.0815(12) -0.0130(9) 0.0160(8) 0.0040(8)
C10 0.0599(10) 0.0875(14) 0.0712(12) -0.0169(10) 0.0281(9) -0.0099(9)
C11 0.0813(13) 0.0842(14) 0.0733(12) 0.0152(11) 0.0357(11) -0.0060(11)
C12 0.0579(9) 0.0537(8) 0.0657(10) 0.0118(7) 0.0220(7) -0.0013(7)
C13 0.0336(5) 0.0334(5) 0.0296(5) 0.0021(4) 0.0025(4) -0.0002(4)
C14 0.0378(6) 0.0298(5) 0.0394(6) 0.0050(5) 0.0057(4) 0.0039(5)
C15 0.0386(6) 0.0274(5) 0.0384(6) 0.0003(4) 0.0111(5) 0.0019(4)
C16 0.0809(11) 0.0321(7) 0.0575(9) 0.0012(6) 0.0121(8) 0.0155(7)
C17 0.0356(6) 0.0305(5) 0.0346(6) -0.0057(4) 0.0043(4) 0.0023(4)
C18 0.0348(5) 0.0301(5) 0.0270(5) -0.0006(4) 0.0057(4) -0.0004(4)
C19 0.0481(7) 0.0281(5) 0.0287(5) 0.0029(4) 0.0023(5) 0.0045(5)
C20 0.0397(6) 0.0304(5) 0.0334(6) -0.0001(4) 0.0020(5) 0.0107(5)
C21 0.0413(6) 0.0508(8) 0.0384(6) -0.0034(6) -0.0013(5) 0.0104(6)
C22 0.0611(8) 0.0484(7) 0.0292(6) 0.0043(5) 0.0048(6) 0.0039(6)
C23 0.0557(7) 0.0270(5) 0.0359(6) 0.0004(4) -0.0030(5) 0.0001(5)
C24 0.0535(7) 0.0315(6) 0.0305(5) -0.0046(5) -0.0026(5) 0.0089(5)

loop_
_atom_type_symbol
_atom_type_description
_atom_type_scat_dispersion_real
_atom_type_scat_dispersion_imag
_atom_type_scat_source
C C 0.0033 0.0016 'International Tables Vol C Tables 4.2.6.8 and 6.1.1.4'
H H 0.0000 0.0000 'International Tables Vol C Tables 4.2.6.8 and 6.1.1.4'
N N 0.0061 0.0033 'International Tables Vol C Tables 4.2.6.8 and 6.1.1.4'
O O 0.0106 0.0060 'International Tables Vol C Tables 4.2.6.8 and 6.1.1.4'

loop_
_geom_angle_atom_site_label_1
_geom_angle_atom_site_label_2
_geom_angle_atom_site_label_3
_geom_angle
C15 O1 C16 116.87(11)
C19 O2 H2 109.5
C24 N1 C4 121.05(10)
C24 N1 C5 110.98(10)
C4 N1 C5 120.00(9)
C23 N2 C5 110.08(11)
C23 N2 C6 122.28(10)
C5 N2 C6 93.74(9)
C2 C1 C21 120.30(14)
C2 C1 H1 119.9
C21 C1 H1 119.9
C1 C2 C3 120.52(14)
C1 C2 H2A 119.7
C3 C2 H2A 119.7
C4 C3 C2 118.28(13)
C4 C3 H3A 120.9
C2 C3 H3A 120.9
C3 C4 C20 122.53(11)
C3 C4 N1 121.09(11)
C20 C4 N1 116.37(11)
N1 C5 N2 104.22(9)
N1 C5 C18 112.04(9)
N2 C5 C18 116.61(9)
N1 C5 C13 119.58(9)
N2 C5 C13 88.35(8)
C18 C5 C13 113.70(9)
N2 C6 C7 114.64(11)
N2 C6 C13 87.03(9)
C7 C6 C13 119.08(11)
N2 C6 H6 111.3
C7 C6 H6 111.3
C13 C6 H6 111.3
C12 C7 C8 119.02(15)
C12 C7 C6 121.89(14)
C8 C7 C6 119.08(13)
C9 C8 C7 121.00(17)
C9 C8 H8 119.5
C7 C8 H8 119.5
C10 C9 C8 119.63(18)
C10 C9 H9 120.2
C8 C9 H9 120.2
C11 C10 C9 119.44(18)
C11 C10 H10 120.3
C9 C10 H10 120.3
C10 C11 C12 121.18(19)
C10 C11 H11 119.4
C12 C11 H11 119.4
C7 C12 C11 119.72(17)
C7 C12 H12 120.1
C11 C12 H12 120.1
C14 C13 C5 118.38(10)
C14 C13 C6 122.34(11)
C5 C13 C6 87.19(9)
C14 C13 H13 109.0
C5 C13 H13 109.0
C6 C13 H13 109.0
C15 C14 C13 120.82(11)
C15 C14 H14 119.6
C13 C14 H14 119.6
C14 C15 O1 126.42(11)
C14 C15 C17 124.03(11)
O1 C15 C17 109.49(10)
O1 C16 H16A 109.5
O1 C16 H16B 109.5
H16A C16 H16B 109.5
O1 C16 H16C 109.5
H16A C16 H16C 109.5
H16B C16 H16C 109.5
C15 C17 C18 114.39(10)
C15 C17 H17A 108.7
C18 C17 H17A 108.7
C15 C17 H17B 108.7
C18 C17 H17B 108.7
H17A C17 H17B 107.6
C17 C18 C5 110.85(9)
C17 C18 C19 111.42(9)
C5 C18 C19 109.82(9)
C17 C18 H18 108.2
C5 C18 H18 108.2
C19 C18 H18 108.2
O2 C19 C20 107.48(10)
O2 C19 C22 110.84(10)
C20 C19 C22 113.91(11)
O2 C19 C18 106.44(10)
C20 C19 C18 106.08(9)
C22 C19 C18 111.67(10)
C21 C20 C4 117.41(12)
C21 C20 C19 126.40(11)
C4 C20 C19 116.09(10)
C1 C21 C20 120.93(13)
C1 C21 H21 119.5
C20 C21 H21 119.5
C19 C22 H22A 109.5
C19 C22 H22B 109.5
H22A C22 H22B 109.5
C19 C22 H22C 109.5
H22A C22 H22C 109.5
H22B C22 H22C 109.5
O3 C23 N2 127.73(14)
O3 C23 C24 126.03(13)
N2 C23 C24 106.22(10)
O4 C24 N1 126.56(14)
O4 C24 C23 127.23(12)
N1 C24 C23 106.20(11)

loop_
_geom_bond_atom_site_label_1
_geom_bond_atom_site_label_2
_geom_bond_distance
O1 C15 1.3640(15)
O1 C16 1.4209(17)
O2 C19 1.4285(15)
O2 H2 0.8200
O3 C23 1.2060(16)
O4 C24 1.2092(17)
N1 C24 1.3668(16)
N1 C4 1.4307(15)
N1 C5 1.4624(16)
N2 C23 1.3693(18)
N2 C5 1.4753(15)
N2 C6 1.4942(17)
C1 C2 1.379(3)
C1 C21 1.385(2)
C1 H1 0.9300
C2 C3 1.389(2)
C2 H2A 0.9300
C3 C4 1.3816(19)
C3 H3A 0.9300
C4 C20 1.4000(16)
C5 C18 1.5384(15)
C5 C13 1.5625(16)
C6 C7 1.5036(19)
C6 C13 1.5803(17)
C6 H6 0.9800
C7 C12 1.380(2)
C7 C8 1.388(2)
C8 C9 1.385(3)
C8 H8 0.9300
C9 C10 1.380(3)
C9 H9 0.9300
C10 C11 1.374(3)
C10 H10 0.9300
C11 C12 1.386(3)
C11 H11 0.9300
C12 H12 0.9300
C13 C14 1.4839(16)
C13 H13 0.9800
C14 C15 1.3226(18)
C14 H14 0.9300
C15 C17 1.4972(16)
C16 H16A 0.9600
C16 H16B 0.9600
C16 H16C 0.9600
C17 C18 1.5334(16)
C17 H17A 0.9700
C17 H17B 0.9700
C18 C19 1.5502(16)
C18 H18 0.9800
C19 C20 1.5215(18)
C19 C22 1.5228(17)
C20 C21 1.3864(19)
C21 H21 0.9300
C22 H22A 0.9600
C22 H22B 0.9600
C22 H22C 0.9600
C23 C24 1.528(2)
